data_7250817
loop_
_publ_author_name
'Hayat, Mohd Umar'
'Khalid, Mohd'
'Kamal, Samrah'
'Shahid, M.'
'Ahmad, Musheer'

_publ_section_title
;
 Fabrication of a 3D Sr-based metal--organic framework bearing ant
 topology for highly efficient iodine capture in solution and vapor phases
;
_journal_issue 40
_journal_name_full CrystEngComm
_journal_page_first 6639
_journal_page_last 6651
_journal_paper_doi 10.1039/D5CE00539F
_journal_volume 27
_journal_year 2025
_chemical_formula_moiety '0.25(C56 H32 N8 O32 Sr4)'
_chemical_formula_sum 'C14 H8 N2 O8 Sr'
_chemical_formula_weight 419.84
_space_group_crystal_system monoclinic
_space_group_IT_number 15
_space_group_name_Hall '-C 2yc'
_space_group_name_H-M_alt 'C 1 2/c 1'
_symmetry_Int_Tables_number 15
_atom_sites_solution_primary iterative
_audit_creation_date 2023-11-29
_audit_creation_method
;
Olex2 1.2
(compiled 2018.05.29 svn.r3508 for OlexSys, GUI svn.r5506)
;
_audit_update_record
;
2025-04-07 deposited with the CCDC.	2025-08-18 downloaded from the CCDC.
;
_cell_angle_alpha 90
_cell_angle_beta 99.610(4)
_cell_angle_gamma 90
_cell_formula_units_Z 4
_cell_length_a 15.7628(6)
_cell_length_b 11.1236(4)
_cell_length_c 8.4309(3)
_cell_measurement_reflns_used 3122
_cell_measurement_temperature 293(2)
_cell_measurement_theta_max 26.5110
_cell_measurement_theta_min 2.6017
_cell_volume 1457.52(9)
_computing_molecular_graphics 'Olex2 (Dolomanov et al., 2009)'
_computing_publication_material 'Olex2 (Dolomanov et al., 2009)'
_computing_structure_refinement 'olex2.refine (Bourhis et al., 2015)'
_computing_structure_solution 'olex2.solve (Bourhis et al., 2015)'
_diffrn_ambient_temperature 293(2)
_diffrn_measured_fraction_theta_full 0.9578
_diffrn_measured_fraction_theta_max 0.9578
_diffrn_measurement_device_type 'CrysAlisPro 1.171.40.82a (Rigaku Oxford Diffraction, 2020)'
_diffrn_radiation_type 'Mo K\a'
_diffrn_radiation_wavelength 0.71073
_diffrn_reflns_av_R_equivalents 0.0351
_diffrn_reflns_av_unetI/netI 0.0293
_diffrn_reflns_limit_h_max 19
_diffrn_reflns_limit_h_min -20
_diffrn_reflns_limit_k_max 14
_diffrn_reflns_limit_k_min -12
_diffrn_reflns_limit_l_max 10
_diffrn_reflns_limit_l_min -10
_diffrn_reflns_number 10838
_diffrn_reflns_theta_full 27.3404
_diffrn_reflns_theta_max 27.34
_diffrn_reflns_theta_min 2.25
_exptl_absorpt_coefficient_mu 3.750
_exptl_absorpt_correction_T_max 1.00000
_exptl_absorpt_correction_T_min 0.56014
_exptl_absorpt_correction_type multi-scan
_exptl_absorpt_process_details
;
CrysAlisPro 1.171.40.82a (Rigaku Oxford Diffraction, 2020)
Empirical absorption correction using spherical harmonics,
implemented in SCALE3 ABSPACK scaling algorithm.
;
_exptl_crystal_colour colourless
_exptl_crystal_colour_primary colourless
_exptl_crystal_density_diffrn 1.9132
_exptl_crystal_description block
_exptl_crystal_F_000 826.2066
_exptl_crystal_size_max 0.42
_exptl_crystal_size_mid 0.25
_exptl_crystal_size_min 0.15
_refine_diff_density_max 0.5998
_refine_diff_density_min -0.5879
_refine_diff_density_rms 0.1183
_refine_ls_d_res_high 0.7737
_refine_ls_d_res_low 9.0455
_refine_ls_goodness_of_fit_ref 1.0325
_refine_ls_hydrogen_treatment mixed
_refine_ls_matrix_type full
_refine_ls_number_constraints 6
_refine_ls_number_parameters 118
_refine_ls_number_reflns 1589
_refine_ls_number_restraints 0
_refine_ls_restrained_S_all 1.0325
_refine_ls_R_factor_all 0.0392
_refine_ls_R_factor_gt 0.0287
_refine_ls_shift/su_max 0.0001
_refine_ls_shift/su_mean 0.0000
_refine_ls_structure_factor_coef Fsqd
_refine_ls_weighting_details 'w=1/[\s^2^(Fo^2^)+(0.0434P)^2^+1.0053P] where P=(Fo^2^+2Fc^2^)/3'
_refine_ls_weighting_scheme calc
_refine_ls_wR_factor_gt 0.0698
_refine_ls_wR_factor_ref 0.0730
_reflns_Friedel_coverage 0.0
_reflns_limit_h_max 19
_reflns_limit_h_min -20
_reflns_limit_k_max 14
_reflns_limit_k_min 0
_reflns_limit_l_max 10
_reflns_limit_l_min 0
_reflns_number_gt 1323
_reflns_number_total 1589
_reflns_threshold_expression I>=2u(I)
_cod_data_source_file d5ce00539f2.cif
_cod_data_source_block UH3-130
_cod_depositor_comments 'Adding full bibliography for 7250817.cif.'
_cod_original_cell_volume 1457.52(10)
_cod_database_code 7250817
_olex2_refinement_description
;
1. Fixed Uiso
 At 1.2 times of:
  All C(H) groups
2.a Aromatic/amide H refined with riding coordinates:
 C6(H6), C4(H4), C3(H3a)
;
_olex2_submission_special_instructions 'No special instructions were received'

loop_
_space_group_symop_id
_space_group_symop_operation_xyz
1 x,y,z
2 -x,y,-z+1/2
3 -x,-y,-z
4 x,-y,z-1/2
5 x+1/2,y+1/2,z
6 -x+1/2,y+1/2,-z+1/2
7 -x+1/2,-y+1/2,-z
8 x+1/2,-y+1/2,z-1/2

loop_
_atom_site_label
_atom_site_type_symbol
_atom_site_fract_x
_atom_site_fract_y
_atom_site_fract_z
_atom_site_U_iso_or_equiv
_atom_site_adp_type
_atom_site_occupancy
_atom_site_site_symmetry_order
_atom_site_refinement_flags_posn
_atom_site_refinement_flags_adp
_atom_site_refinement_flags_occupancy
Sr1 Sr 0.5 0.50225(3) 0.25 0.01849(12) Uani 1.000000 2 S T P
O1 O 0.53577(12) 0.82462(17) 0.4479(2) 0.0395(5) Uani 1.000000 1 . . .
O2 O 0.51790(10) 0.63160(17) 0.50134(18) 0.0240(4) Uani 1.000000 1 . . .
O3 O 0.17181(13) 0.71553(18) 0.8416(3) 0.0395(5) Uani 1.000000 1 . . .
O4 O 0.14906(11) 0.90483(17) 0.7570(2) 0.0366(5) Uani 1.000000 1 . . .
N1 N 0.39065(12) 0.68076(18) 0.6596(2) 0.0245(5) Uani 1.000000 1 . . .
C1 C 0.49720(14) 0.7407(2) 0.5037(3) 0.0225(5) Uani 1.000000 1 . . .
C2 C 0.42044(15) 0.7720(2) 0.5815(3) 0.0206(5) Uani 1.000000 1 . . .
C3 C 0.38190(16) 0.8839(2) 0.5692(3) 0.0321(6) Uani 1.000000 1 . . .
H3a H 0.40541(16) 0.9470(2) 0.5188(3) 0.0385(8) Uiso 1.000000 1 R . .
C4 C 0.30768(17) 0.8997(2) 0.6335(3) 0.0337(7) Uani 1.000000 1 . . .
H4 H 0.27970(17) 0.9736(2) 0.6244(3) 0.0404(8) Uiso 1.000000 1 R . .
C5 C 0.27512(14) 0.8051(2) 0.7114(3) 0.0223(5) Uani 1.000000 1 . . .
C6 C 0.32038(16) 0.6983(2) 0.7238(3) 0.0273(6) Uani 1.000000 1 . . .
H6 H 0.30053(16) 0.6353(2) 0.7803(3) 0.0328(7) Uiso 1.000000 1 R . .
C7 C 0.19215(15) 0.8143(2) 0.7743(3) 0.0252(6) Uani 1.000000 1 . . .
H3 H 0.118(3) 0.711(4) 0.871(5) 0.088(14) Uiso 1.000000 1 . . .

loop_
_atom_site_aniso_label
_atom_site_aniso_U_11
_atom_site_aniso_U_22
_atom_site_aniso_U_33
_atom_site_aniso_U_12
_atom_site_aniso_U_13
_atom_site_aniso_U_23
Sr1 0.01497(17) 0.01587(18) 0.02721(18) -0.000000 0.01101(12) 0.000000
O1 0.0354(11) 0.0239(10) 0.0695(14) 0.0056(8) 0.0390(10) 0.0112(10)
O2 0.0234(9) 0.0202(9) 0.0325(9) 0.0021(7) 0.0166(7) -0.0025(7)
O3 0.0285(11) 0.0313(12) 0.0680(14) 0.0061(9) 0.0350(10) 0.0080(10)
O4 0.0255(10) 0.0346(11) 0.0557(12) 0.0131(8) 0.0240(9) 0.0074(10)
N1 0.0210(10) 0.0209(11) 0.0355(12) 0.0033(9) 0.0159(9) 0.0042(10)
C1 0.0188(12) 0.0242(13) 0.0269(12) -0.0000(10) 0.0108(9) 0.0008(11)
C2 0.0149(11) 0.0220(12) 0.0264(13) -0.0007(10) 0.0083(10) -0.0004(11)
C3 0.0292(13) 0.0195(13) 0.0542(17) 0.0040(11) 0.0261(12) 0.0072(13)
C4 0.0319(14) 0.0195(14) 0.0557(18) 0.0077(11) 0.0247(13) 0.0052(13)
C5 0.0158(11) 0.0248(13) 0.0287(13) 0.0030(10) 0.0109(10) -0.0007(11)
C6 0.0213(12) 0.0253(14) 0.0392(15) 0.0030(11) 0.0163(11) 0.0055(12)
C7 0.0186(12) 0.0274(14) 0.0318(14) 0.0033(11) 0.0112(10) -0.0003(12)

loop_
_atom_type_symbol
_atom_type_scat_dispersion_real
_atom_type_scat_dispersion_imag
_atom_type_scat_Cromer_Mann_a1
_atom_type_scat_Cromer_Mann_a2
_atom_type_scat_Cromer_Mann_a3
_atom_type_scat_Cromer_Mann_a4
_atom_type_scat_Cromer_Mann_b1
_atom_type_scat_Cromer_Mann_b2
_atom_type_scat_Cromer_Mann_b3
_atom_type_scat_Cromer_Mann_b4
_atom_type_scat_Cromer_Mann_c
_atom_type_scat_source
_atom_type_scat_dispersion_source
H 0.00000 0.00000 0.49300 0.32291 0.14019 0.04081 10.51090 26.12570 3.14236 57.79970 0.0030380000826 'International Tables Volume C Table 6.1.1.4 (pp. 500-502)' 'Henke, Gullikson and Davis, At. Data and Nucl. Data Tables, 1993, 54, 2'
C 0.00347 0.00161 2.31000 1.02000 1.58860 0.86500 20.84390 10.20750 0.56870 51.65120 0.215599998832 'International Tables Volume C Table 6.1.1.4 (pp. 500-502)' 'Henke, Gullikson and Davis, At. Data and Nucl. Data Tables, 1993, 54, 2'
N 0.00653 0.00323 12.21260 3.13220 2.01250 1.16630 0.00570 9.89330 28.99750 0.58260 -11.5290002823 'International Tables Volume C Table 6.1.1.4 (pp. 500-502)' 'Henke, Gullikson and Davis, At. Data and Nucl. Data Tables, 1993, 54, 2'
O 0.01158 0.00611 3.04850 2.28680 1.54630 0.86700 13.27710 5.70110 0.32390 32.90890 0.250800013542 'International Tables Volume C Table 6.1.1.4 (pp. 500-502)' 'Henke, Gullikson and Davis, At. Data and Nucl. Data Tables, 1993, 54, 2'
Sr -1.58596 3.32517 17.56630 9.81840 5.42200 2.66940 1.55640 14.09880 0.16640 132.37601 2.50640010834 'International Tables Volume C Table 6.1.1.4 (pp. 500-502)' 'Henke, Gullikson and Davis, At. Data and Nucl. Data Tables, 1993, 54, 2'

loop_
_geom_angle_atom_site_label_1
_geom_angle_atom_site_label_2
_geom_angle_atom_site_label_3
_geom_angle
_geom_angle_site_symmetry_1
_geom_angle_site_symmetry_3
_geom_angle_publ_flag
O2 Sr1 O2 110.88(8) 4_565 3_666 ?
O2 Sr1 O2 167.62(7) 4_565 . ?
O2 Sr1 O2 167.62(7) 2_655 3_666 ?
O2 Sr1 O2 110.92(8) 2_655 . ?
O4 Sr1 O2 76.35(6) 7_566 . ?
O4 Sr1 O2 76.35(6) 8_565 2_655 ?
O4 Sr1 O2 77.17(6) 7_566 2_655 ?
O4 Sr1 O2 115.56(6) 7_566 4_565 ?
O4 Sr1 O2 91.54(5) 8_565 4_565 ?
O4 Sr1 O2 91.54(5) 7_566 3_666 ?
O4 Sr1 O2 77.17(6) 8_565 . ?
O4 Sr1 O2 115.56(6) 8_565 3_666 ?
O4 Sr1 O4 132.34(9) 7_566 8_565 ?
N1 Sr1 O2 102.44(6) 3_666 . ?
N1 Sr1 O2 129.90(6) 3_666 2_655 ?
N1 Sr1 O2 129.90(6) 4_565 . ?
N1 Sr1 O2 102.44(6) 4_565 2_655 ?
N1 Sr1 O2 69.41(6) 3_666 4_565 ?
N1 Sr1 O2 59.62(5) 3_666 3_666 ?
N1 Sr1 O2 59.62(5) 4_565 4_565 ?
N1 Sr1 O2 69.41(6) 4_565 3_666 ?
N1 Sr1 O4 148.60(6) 3_666 7_566 ?
N1 Sr1 O4 148.60(6) 4_565 8_565 ?
N1 Sr1 O4 75.94(6) 4_565 7_566 ?
N1 Sr1 O4 75.94(6) 3_666 8_565 ?
N1 Sr1 N1 81.84(8) 4_565 3_666 ?
C1 O2 Sr1 118.15(14) . 3_666 ?
C1 O2 Sr1 124.57(15) . . ?
H3 O3 C7 118(3) . . ?
C7 O4 Sr1 146.51(17) . 8_466 ?
C2 N1 Sr1 116.89(15) . 4_566 ?
C6 N1 Sr1 122.28(16) . 4_566 ?
C6 N1 C2 118.4(2) . . ?
O2 C1 O1 124.9(2) . . ?
C2 C1 O1 117.9(2) . . ?
C2 C1 O2 117.3(2) . . ?
C1 C2 N1 114.3(2) . . ?
C3 C2 N1 122.3(2) . . ?
C3 C2 C1 123.3(2) . . ?
H3a C3 C2 120.75(14) . . ?
C4 C3 C2 118.5(2) . . ?
C4 C3 H3a 120.75(16) . . ?
H4 C4 C3 120.18(16) . . ?
C5 C4 C3 119.6(2) . . ?
C5 C4 H4 120.18(15) . . ?
C6 C5 C4 117.5(2) . . ?
C7 C5 C4 122.2(2) . . ?
C7 C5 C6 120.2(2) . . ?
C5 C6 N1 123.5(2) . . ?
H6 C6 N1 118.25(15) . . ?
H6 C6 C5 118.25(14) . . ?
O4 C7 O3 125.5(2) . . ?
C5 C7 O3 113.0(2) . . ?
C5 C7 O4 121.4(2) . . ?

loop_
_geom_bond_atom_site_label_1
_geom_bond_atom_site_label_2
_geom_bond_distance
_geom_bond_site_symmetry_2
_geom_bond_publ_flag
Sr1 O2 2.5378(16) . ?
Sr1 O2 2.6247(17) 3_666 ?
Sr1 O2 2.6247(17) 4_565 ?
Sr1 O2 2.5378(16) 2_655 ?
Sr1 O4 2.5586(17) 8_565 ?
Sr1 O4 2.5586(17) 7_566 ?
Sr1 N1 2.6940(19) 4_565 ?
Sr1 N1 2.6940(19) 3_666 ?
O1 C1 1.248(3) . ?
O2 C1 1.258(3) . ?
O3 C7 1.301(3) . ?
O3 H3 0.92(4) . ?
O4 C7 1.210(3) . ?
N1 C2 1.337(3) . ?
N1 C6 1.326(3) . ?
C1 C2 1.510(3) . ?
C2 C3 1.381(3) . ?
C3 H3a 0.9300 . ?
C3 C4 1.380(3) . ?
C4 H4 0.9300 . ?
C4 C5 1.384(4) . ?
C5 C6 1.381(3) . ?
C5 C7 1.494(3) . ?
C6 H6 0.9300 . ?
